data_1560689
loop_
_publ_author_name
'Wang, Shengyan'
'Shan, Liang'
'Fan, Yong'
'Jia, Jia'
'Xu, Jianing'
'Wang, Li'

_publ_section_title
;
 Fabrication of Ln-MOFs with color-tunable photoluminescence and sensing
 for small molecules
;
_journal_name_full 'Journal of Solid State Chemistry'
_journal_page_first 132
_journal_page_last 137
_journal_paper_doi 10.1016/j.jssc.2016.10.006
_journal_volume 245
_journal_year 2017
_chemical_formula_sum 'C15 H7 Gd N0 O9'
_chemical_formula_weight 488.46
_space_group_IT_number 2
_space_group_name_Hall '-P 1'
_space_group_name_H-M_alt 'P -1'
_symmetry_cell_setting triclinic
_symmetry_space_group_name_H-M 'P -1'
_atom_sites_solution_hydrogens geom
_atom_sites_solution_primary direct
_atom_sites_solution_secondary difmap
_cell_angle_alpha 72.32(3)
_cell_angle_beta 80.83(3)
_cell_angle_gamma 64.48(3)
_cell_formula_units_Z 2
_cell_length_a 9.3092(19)
_cell_length_b 9.7315(19)
_cell_length_c 11.258(2)
_cell_measurement_reflns_used 997
_cell_measurement_temperature 293(2)
_cell_measurement_theta_max 26.0
_cell_measurement_theta_min 3.05
_cell_volume 876.4(4)
_computing_structure_refinement 'SHELXL-97 (Sheldrick, 1997)'
_computing_structure_solution 'SHELXS-97 (Sheldrick, 1990)'
_diffrn_ambient_temperature 293(2)
_diffrn_measured_fraction_theta_full 0.988
_diffrn_measured_fraction_theta_max 0.988
_diffrn_measurement_device_type RAXIS-RAPID
_diffrn_radiation_monochromator graphite
_diffrn_radiation_source 'fine-focus sealed tube'
_diffrn_radiation_type MoK\a
_diffrn_radiation_wavelength 0.71073
_diffrn_reflns_av_R_equivalents 0.0212
_diffrn_reflns_av_sigmaI/netI 0.0274
_diffrn_reflns_limit_h_max 12
_diffrn_reflns_limit_h_min -12
_diffrn_reflns_limit_k_max 12
_diffrn_reflns_limit_k_min -10
_diffrn_reflns_limit_l_max 14
_diffrn_reflns_limit_l_min -14
_diffrn_reflns_number 8659
_diffrn_reflns_theta_full 27.48
_diffrn_reflns_theta_max 27.48
_diffrn_reflns_theta_min 3.03
_exptl_absorpt_coefficient_mu 3.827
_exptl_crystal_colour colorless
_exptl_crystal_density_diffrn 1.851
_exptl_crystal_density_method 'not measured'
_exptl_crystal_description block
_exptl_crystal_F_000 466
_exptl_crystal_size_max 0.1
_exptl_crystal_size_mid 0.1
_exptl_crystal_size_min 0.1
_refine_diff_density_max 0.860
_refine_diff_density_min -0.649
_refine_diff_density_rms 0.141
_refine_ls_extinction_method none
_refine_ls_goodness_of_fit_ref 1.181
_refine_ls_hydrogen_treatment mixed
_refine_ls_matrix_type full
_refine_ls_number_parameters 226
_refine_ls_number_reflns 3967
_refine_ls_number_restraints 0
_refine_ls_restrained_S_all 1.181
_refine_ls_R_factor_all 0.0248
_refine_ls_R_factor_gt 0.0229
_refine_ls_shift/su_max 0.000
_refine_ls_shift/su_mean 0.000
_refine_ls_structure_factor_coef Fsqd
_refine_ls_weighting_details 'calc w=1/[\s^2^(Fo^2^)+(0.0419P)^2^+0.5960P] where P=(Fo^2^+2Fc^2^)/3'
_refine_ls_weighting_scheme calc
_refine_ls_wR_factor_gt 0.0713
_refine_ls_wR_factor_ref 0.0721
_reflns_number_gt 3726
_reflns_number_total 3967
_reflns_threshold_expression >2sigma(I)
_cod_data_source_file JSSC-2017-245-132.CIF
_cod_data_source_block 3
_cod_original_cell_volume 876.4(3)
_cod_original_sg_symbol_H-M P-1
_cod_database_code 1560689

loop_
_symmetry_equiv_pos_as_xyz
'x, y, z'
'-x, -y, -z'

loop_
_atom_site_label
_atom_site_type_symbol
_atom_site_fract_x
_atom_site_fract_y
_atom_site_fract_z
_atom_site_U_iso_or_equiv
_atom_site_adp_type
_atom_site_occupancy
_atom_site_symmetry_multiplicity
_atom_site_calc_flag
_atom_site_refinement_flags
_atom_site_disorder_assembly
_atom_site_disorder_group
C14 C 0.1105(6) 0.7712(6) 0.6061(4) 0.0369(10) Uani 1 1 d . . .
H14 H 0.1284 0.7497 0.6900 0.044 Uiso 1 1 calc R . .
C15 C -0.0434(5) 0.8355(5) 0.5664(4) 0.0339(9) Uani 1 1 d . . .
H15 H -0.1290 0.8571 0.6234 0.041 Uiso 1 1 calc R . .
C13 C 0.2376(5) 0.7387(5) 0.5224(4) 0.0296(8) Uani 1 1 d . . .
H13 H 0.3413 0.6930 0.5497 0.036 Uiso 1 1 calc R . .
C16 C -0.0696(5) 0.8676(5) 0.4417(4) 0.0284(8) Uani 1 1 d . . .
H16 H -0.1734 0.9088 0.4157 0.034 Uiso 1 1 calc R . .
C12 C 0.3501(4) 0.4948(4) 0.3200(4) 0.0235(7) Uani 1 1 d . . .
H12 H 0.2686 0.5031 0.3807 0.028 Uiso 1 1 calc R . .
Gd1 Gd 0.754221(17) -0.050316(18) 0.015271(14) 0.01606(7) Uani 1 1 d . . .
O7 O 0.5712(3) 0.0939(3) 0.1746(3) 0.0252(6) Uani 1 1 d . . .
O9 O 0.3416(3) 0.7503(3) 0.3140(3) 0.0252(6) Uani 1 1 d . . .
O8 O 0.5099(3) 0.1283(3) -0.0878(3) 0.0247(5) Uani 1 1 d . . .
O6 O 0.7304(3) 0.1952(3) 0.0540(3) 0.0285(6) Uani 1 1 d . . .
O5 O 0.9011(3) -0.1358(4) 0.1975(3) 0.0299(6) Uani 1 1 d . . .
O4 O 0.9008(3) 0.0578(3) -0.1370(3) 0.0300(6) Uani 1 1 d . . .
O3 O 1.0124(3) -0.2683(3) -0.0143(3) 0.0285(6) Uani 1 1 d . . .
O2 O 0.7324(3) -0.1511(4) -0.1489(3) 0.0294(6) Uani 1 1 d . . .
O1 O 0.7325(3) -0.3029(3) 0.1297(3) 0.0322(6) Uani 1 1 d . . .
C2 C 0.5446(4) 0.3470(4) 0.1868(3) 0.0211(7) Uani 1 1 d . . .
C8 C 0.4015(4) 0.6175(4) 0.2726(3) 0.0189(7) Uani 1 1 d . . .
C1 C 0.6193(4) 0.2042(4) 0.1364(3) 0.0218(7) Uani 1 1 d . . .
C9 C 0.5279(4) 0.6035(4) 0.1844(3) 0.0191(7) Uani 1 1 d . . .
C4 C 0.4207(4) 0.3616(4) 0.2763(4) 0.0237(7) Uani 1 1 d . . .
H4 H 0.3853 0.2810 0.3068 0.028 Uiso 1 1 calc R . .
C6 C 0.0562(4) 0.8396(4) 0.3539(3) 0.0202(7) Uani 1 1 d . . .
C5 C 0.5863(4) -0.2676(4) 0.1321(3) 0.0185(7) Uani 1 1 d . . .
C7 C 0.2099(4) 0.7746(4) 0.3973(3) 0.0205(7) Uani 1 1 d . . .
C11 C 1.0188(4) -0.1144(4) 0.2187(3) 0.0195(7) Uani 1 1 d . . .
C3 C 0.5975(4) 0.4687(4) 0.1427(3) 0.0210(7) Uani 1 1 d . . .
H3 H 0.6814 0.4586 0.0841 0.025 Uiso 1 1 calc R . .

loop_
_atom_site_aniso_label
_atom_site_aniso_U_11
_atom_site_aniso_U_22
_atom_site_aniso_U_33
_atom_site_aniso_U_23
_atom_site_aniso_U_13
_atom_site_aniso_U_12
C14 0.050(3) 0.041(3) 0.0205(18) -0.0074(18) -0.0032(18) -0.019(2)
C15 0.039(2) 0.034(2) 0.027(2) -0.0113(17) 0.0108(18) -0.0151(19)
C13 0.033(2) 0.024(2) 0.034(2) -0.0094(16) -0.0114(17) -0.0085(16)
C16 0.0275(19) 0.027(2) 0.0293(19) -0.0079(16) 0.0012(16) -0.0102(16)
C12 0.0231(17) 0.0185(18) 0.0327(19) -0.0116(15) 0.0069(15) -0.0113(14)
Gd1 0.01500(10) 0.01295(10) 0.02109(10) -0.00510(6) -0.00188(6) -0.00563(7)
O7 0.0220(12) 0.0212(14) 0.0375(15) -0.0121(12) 0.0023(11) -0.0116(11)
O9 0.0211(12) 0.0179(13) 0.0393(15) -0.0151(12) 0.0056(11) -0.0075(10)
O8 0.0268(13) 0.0166(13) 0.0306(13) -0.0049(10) -0.0055(11) -0.0080(10)
O6 0.0237(13) 0.0278(15) 0.0403(16) -0.0166(13) 0.0086(12) -0.0143(11)
O5 0.0278(14) 0.0322(16) 0.0311(14) -0.0037(12) -0.0077(12) -0.0142(12)
O4 0.0334(15) 0.0277(15) 0.0270(14) -0.0027(12) 0.0031(12) -0.0152(12)
O3 0.0199(12) 0.0238(14) 0.0397(16) -0.0085(12) -0.0004(12) -0.0071(11)
O2 0.0233(13) 0.0358(16) 0.0379(15) -0.0220(13) -0.0025(12) -0.0112(12)
O1 0.0198(13) 0.0267(15) 0.0500(18) -0.0018(13) -0.0066(13) -0.0131(11)
C2 0.0186(16) 0.0161(17) 0.0272(17) -0.0050(14) -0.0002(14) -0.0062(13)
C8 0.0176(16) 0.0117(16) 0.0266(17) -0.0059(13) -0.0023(14) -0.0040(12)
C1 0.0161(16) 0.0230(18) 0.0252(17) -0.0065(14) -0.0019(14) -0.0064(13)
C9 0.0153(15) 0.0142(16) 0.0252(17) -0.0020(13) -0.0032(13) -0.0050(12)
C4 0.0238(17) 0.0173(18) 0.035(2) -0.0103(15) 0.0038(15) -0.0118(14)
C6 0.0201(16) 0.0237(18) 0.0213(16) -0.0083(14) 0.0006(14) -0.0119(14)
C5 0.0201(16) 0.0169(16) 0.0228(16) -0.0058(13) -0.0030(13) -0.0104(13)
C7 0.0196(16) 0.0172(17) 0.0279(18) -0.0120(14) -0.0015(14) -0.0062(13)
C11 0.0201(16) 0.0186(17) 0.0225(17) -0.0063(13) -0.0015(13) -0.0093(13)
C3 0.0170(16) 0.0216(18) 0.0250(17) -0.0066(14) 0.0001(14) -0.0084(13)

loop_
_atom_type_symbol
_atom_type_description
_atom_type_scat_dispersion_real
_atom_type_scat_dispersion_imag
_atom_type_scat_source
C C 0.0033 0.0016 'International Tables Vol C Tables 4.2.6.8 and 6.1.1.4'
H H 0.0000 0.0000 'International Tables Vol C Tables 4.2.6.8 and 6.1.1.4'
Gd Gd -0.1653 3.9035 'International Tables Vol C Tables 4.2.6.8 and 6.1.1.4'
N N 0.0061 0.0033 'International Tables Vol C Tables 4.2.6.8 and 6.1.1.4'
O O 0.0106 0.0060 'International Tables Vol C Tables 4.2.6.8 and 6.1.1.4'

loop_
_geom_angle_atom_site_label_1
_geom_angle_atom_site_label_2
_geom_angle_atom_site_label_3
_geom_angle
_geom_angle_site_symmetry_1
_geom_angle_site_symmetry_3
C13 C14 C15 120.5(4) . .
C13 C14 H14 119.8 . .
C15 C14 H14 119.8 . .
C16 C15 C14 119.6(4) . .
C16 C15 H15 120.2 . .
C14 C15 H15 120.2 . .
C14 C13 C7 119.4(4) . .
C14 C13 H13 120.3 . .
C7 C13 H13 120.3 . .
C15 C16 C6 121.4(4) . .
C15 C16 H16 119.3 . .
C6 C16 H16 119.3 . .
C4 C12 C8 119.8(3) . .
C4 C12 H12 120.1 . .
C8 C12 H12 120.1 . .
O4 Gd1 O5 103.04(10) . .
O4 Gd1 O8 92.09(10) . .
O5 Gd1 O8 145.88(10) . .
O4 Gd1 O2 82.09(10) . .
O5 Gd1 O2 139.74(10) . .
O8 Gd1 O2 71.97(10) . .
O4 Gd1 O6 71.35(10) . .
O5 Gd1 O6 75.27(11) . .
O8 Gd1 O6 81.11(10) . .
O2 Gd1 O6 141.23(11) . .
O4 Gd1 O1 143.24(11) . .
O5 Gd1 O1 76.33(10) . .
O8 Gd1 O1 108.95(9) . .
O2 Gd1 O1 76.62(11) . .
O6 Gd1 O1 139.92(10) . .
O4 Gd1 O3 72.40(10) . .
O5 Gd1 O3 72.92(10) . .
O8 Gd1 O3 141.19(10) . .
O2 Gd1 O3 70.80(10) . .
O6 Gd1 O3 123.83(9) . .
O1 Gd1 O3 72.42(10) . .
O4 Gd1 O7 122.46(10) . .
O5 Gd1 O7 72.09(10) . .
O8 Gd1 O7 73.97(9) . .
O2 Gd1 O7 138.41(9) . .
O6 Gd1 O7 51.63(9) . .
O1 Gd1 O7 92.79(10) . .
O3 Gd1 O7 144.35(10) . .
O4 Gd1 O8 150.19(9) . 2_655
O5 Gd1 O8 106.76(9) . 2_655
O8 Gd1 O8 62.73(10) . 2_655
O2 Gd1 O8 75.27(9) . 2_655
O6 Gd1 O8 116.37(9) . 2_655
O1 Gd1 O8 48.17(9) . 2_655
O3 Gd1 O8 116.54(9) . 2_655
O7 Gd1 O8 68.25(8) . 2_655
O4 Gd1 C1 96.66(11) . .
O5 Gd1 C1 72.99(11) . .
O8 Gd1 C1 75.02(10) . .
O2 Gd1 C1 146.88(10) . .
O6 Gd1 C1 25.74(10) . .
O1 Gd1 C1 117.42(11) . .
O3 Gd1 C1 140.51(10) . .
O7 Gd1 C1 25.94(9) . .
O8 Gd1 C1 92.03(9) 2_655 .
C1 O7 Gd1 91.8(2) . .
C8 O9 C7 118.6(3) . .
C5 O8 Gd1 149.0(2) 2_655 .
C5 O8 Gd1 87.5(2) 2_655 2_655
Gd1 O8 Gd1 117.27(10) . 2_655
C1 O6 Gd1 96.4(2) . .
C11 O5 Gd1 132.1(3) . .
C11 O4 Gd1 179.3(3) 2_755 .
C5 O1 Gd1 103.2(2) . .
C4 C2 C3 119.0(3) . .
C4 C2 C1 120.8(3) . .
C3 C2 C1 120.2(3) . .
O9 C8 C9 116.1(3) . .
O9 C8 C12 123.3(3) . .
C9 C8 C12 120.4(3) . .
O6 C1 O7 119.9(3) . .
O6 C1 C2 119.3(3) . .
O7 C1 C2 120.7(3) . .
O6 C1 Gd1 57.85(19) . .
O7 C1 Gd1 62.26(19) . .
C2 C1 Gd1 174.4(3) . .
C3 C9 C8 118.8(3) . .
C3 C9 C5 119.5(3) . 1_565
C8 C9 C5 121.8(3) . 1_565
C12 C4 C2 120.5(3) . .
C12 C4 H4 119.8 . .
C2 C4 H4 119.8 . .
C16 C6 C7 117.4(3) . .
C16 C6 C11 118.6(3) . 1_465
C7 C6 C11 124.0(3) . 1_465
O1 C5 O8 121.0(3) . 2_655
O1 C5 C9 118.7(3) . 1_545
O8 C5 C9 120.2(3) 2_655 1_545
C13 C7 C6 121.7(3) . .
C13 C7 O9 117.7(3) . .
C6 C7 O9 120.6(3) . .
O4 C11 O5 124.5(4) 2_755 .
O4 C11 C6 120.2(3) 2_755 1_645
O5 C11 C6 115.3(3) . 1_645
C9 C3 C2 121.5(3) . .
C9 C3 H3 119.3 . .
C2 C3 H3 119.3 . .

loop_
_geom_bond_atom_site_label_1
_geom_bond_atom_site_label_2
_geom_bond_distance
_geom_bond_site_symmetry_2
C14 C13 1.375(6) .
C14 C15 1.381(7) .
C14 H14 0.9300 .
C15 C16 1.380(6) .
C15 H15 0.9300 .
C13 C7 1.382(5) .
C13 H13 0.9300 .
C16 C6 1.393(5) .
C16 H16 0.9300 .
C12 C4 1.380(5) .
C12 C8 1.401(5) .
C12 H12 0.9300 .
Gd1 O4 2.303(3) .
Gd1 O5 2.376(3) .
Gd1 O8 2.398(3) .
Gd1 O2 2.410(3) .
Gd1 O6 2.469(3) .
Gd1 O1 2.483(3) .
Gd1 O3 2.484(3) .
Gd1 O7 2.566(3) .
Gd1 O8 2.807(3) 2_655
Gd1 C1 2.898(4) .
O7 C1 1.268(5) .
O9 C8 1.364(4) .
O9 C7 1.399(4) .
O8 C5 1.254(4) 2_655
O8 Gd1 2.807(3) 2_655
O6 C1 1.266(5) .
O5 C11 1.269(4) .
O4 C11 1.241(5) 2_755
O1 C5 1.249(4) .
C2 C4 1.393(5) .
C2 C3 1.400(5) .
C2 C1 1.502(5) .
C8 C9 1.400(5) .
C9 C3 1.380(5) .
C9 C5 1.502(5) 1_565
C4 H4 0.9300 .
C6 C7 1.394(5) .
C6 C11 1.502(5) 1_465
C5 O8 1.254(4) 2_655
C5 C9 1.502(5) 1_545
C11 O4 1.241(5) 2_755
C11 C6 1.502(5) 1_645
C3 H3 0.9300 .
